data_4077854
loop_
_publ_author_name
'Bruce, Michael I.'
'Fox, Mark A.'
'Low, Paul J.'
'Nicholson, Brian K.'
'Parker, Christian R.'
'Patalinghug, Wyona C.'
'Skelton, Brian W.'
'White, Allan H.'

_publ_section_title
;
 Substitution of Tetracyanoethene by Ethynyl--Metal Complexes Gives
 Tricyanovinylethynyl (Tricyanobutenynyl) Derivatives: Syntheses,
 Protonation, and Addition of Metal--Ligand Fragments
;
_journal_issue 7
_journal_name_full Organometallics
_journal_page_first 2639
_journal_paper_doi 10.1021/om2007503
_journal_volume 31
_journal_year 2012
_chemical_formula_moiety 'C48 H35 N3 P2 Ru'
_chemical_formula_sum 'C48 H35 N3 P2 Ru'
_chemical_formula_weight 816.8
_chemical_name_systematic
;
 ?
;
_space_group_IT_number 14
_symmetry_cell_setting monoclinic
_symmetry_space_group_name_Hall '-P 2yn'
_symmetry_space_group_name_H-M 'P 1 21/n 1'
_atom_sites_solution_hydrogens geom
_atom_sites_solution_primary direct
_atom_sites_solution_secondary difmap
_audit_creation_date 2008-10-14T10:12:14-00:00
_audit_creation_method 'WinGX routine CIF_UPDATE'
_cell_angle_alpha 90
_cell_angle_beta 100.1350(10)
_cell_angle_gamma 90
_cell_formula_units_Z 4
_cell_length_a 11.4978(7)
_cell_length_b 17.5630(9)
_cell_length_c 19.6050(10)
_cell_measurement_reflns_used 7760
_cell_measurement_temperature 150(2)
_cell_measurement_theta_max 37.88
_cell_measurement_theta_min 2.41
_cell_volume 3897.2(4)
_computing_cell_refinement 'Siemens SAINT (Siemens, 1995)'
_computing_data_collection 'Siemens SMART (Siemens, 1995)'
_computing_data_reduction 'xtal ADDREF SORTRF'
_computing_molecular_graphics xtal
_computing_publication_material WinGX
_computing_structure_refinement 'SHELXL-97 (Sheldrick, 1997)'
_computing_structure_solution xtal
_diffrn_ambient_temperature 150(2)
_diffrn_measured_fraction_theta_full 0.988
_diffrn_measured_fraction_theta_max 0.97
_diffrn_measurement_device_type
;
Bruker SMART CCD diffractometer
;
_diffrn_measurement_method '\w scans'
_diffrn_radiation_monochromator graphite
_diffrn_radiation_type MoK\a
_diffrn_radiation_wavelength 0.71073
_diffrn_reflns_av_R_equivalents .022
_diffrn_reflns_av_unetI/netI 0.0194
_diffrn_reflns_limit_h_max 19
_diffrn_reflns_limit_h_min -19
_diffrn_reflns_limit_k_max 30
_diffrn_reflns_limit_k_min -30
_diffrn_reflns_limit_l_max 33
_diffrn_reflns_limit_l_min -33
_diffrn_reflns_number 81052
_diffrn_reflns_theta_full 37.5
_diffrn_reflns_theta_max 37.88
_diffrn_reflns_theta_min 1.57
_exptl_absorpt_coefficient_mu 0.523
_exptl_absorpt_correction_T_max .83
_exptl_absorpt_correction_T_min .684
_exptl_absorpt_correction_type multi-scan
_exptl_absorpt_process_details
;
 SADABS; Sheldrick, 1996
;
_exptl_crystal_colour dark_red
_exptl_crystal_density_diffrn 1.392
_exptl_crystal_density_method 'not measured'
_exptl_crystal_F_000 1672
_exptl_crystal_size_max .45
_exptl_crystal_size_mid .38
_exptl_crystal_size_min .35
_refine_diff_density_max 0.903
_refine_diff_density_min -0.565
_refine_diff_density_rms 0.07
_refine_ls_extinction_method none
_refine_ls_goodness_of_fit_ref 1.039
_refine_ls_hydrogen_treatment constr
_refine_ls_matrix_type full
_refine_ls_number_parameters 487
_refine_ls_number_reflns 20404
_refine_ls_number_restraints 0
_refine_ls_restrained_S_all 1.039
_refine_ls_R_factor_all 0.0349
_refine_ls_R_factor_gt 0.0273
_refine_ls_shift/su_max 0.007
_refine_ls_shift/su_mean 0
_refine_ls_structure_factor_coef Fsqd
_refine_ls_weighting_details 'calc w=1/[\s^2^(Fo^2^)+(0.0363P)^2^+1.4120P] where P=(Fo^2^+2Fc^2^)/3'
_refine_ls_weighting_scheme calc
_refine_ls_wR_factor_gt 0.0697
_refine_ls_wR_factor_ref 0.075
_reflns_number_gt 17661
_reflns_number_total 20404
_reflns_threshold_expression I>2sigma(I)
_cod_data_source_file om2007503_si_001.cif
_cod_data_source_block br1260
_cod_original_sg_symbol_Hall -p_2yn
_cod_original_sg_symbol_H-M P_1_21/n_1
_cod_database_code 4077854

loop_
_symmetry_equiv_pos_as_xyz
'x, y, z'
'-x+1/2, y+1/2, -z+1/2'
'-x, -y, -z'
'x-1/2, -y-1/2, z-1/2'

loop_
_atom_site_label
_atom_site_type_symbol
_atom_site_fract_x
_atom_site_fract_y
_atom_site_fract_z
_atom_site_U_iso_or_equiv
_atom_site_adp_type
_atom_site_occupancy
_atom_site_symmetry_multiplicity
_atom_site_calc_flag
_atom_site_refinement_flags
Ru Ru 0.489763(5) 0.716274(4) 0.275107(3) 0.01451(2) Uani 1 1 d .
P1 P 0.524413(19) 0.638774(13) 0.372472(12) 0.01600(4) Uani 1 1 d .
C111 C 0.43108(8) 0.65422(5) 0.43804(5) 0.02053(15) Uani 1 1 d .
C112 C 0.47569(11) 0.66247(7) 0.50854(6) 0.0283(2) Uani 1 1 d .
H112 H 0.5584 0.6595 0.5248 0.034 Uiso 1 1 calc R
C113 C 0.39887(14) 0.67505(9) 0.55541(7) 0.0391(3) Uani 1 1 d .
H113 H 0.4298 0.6806 0.6034 0.047 Uiso 1 1 calc R
C114 C 0.27772(13) 0.67944(8) 0.53230(8) 0.0394(3) Uani 1 1 d .
H114 H 0.226 0.6878 0.5644 0.047 Uiso 1 1 calc R
C115 C 0.23245(11) 0.67162(7) 0.46238(8) 0.0349(3) Uani 1 1 d .
H115 H 0.1496 0.6745 0.4465 0.042 Uiso 1 1 calc R
C116 C 0.30858(9) 0.65959(6) 0.41540(6) 0.02684(19) Uani 1 1 d .
H116 H 0.2771 0.655 0.3674 0.032 Uiso 1 1 calc R
C121 C 0.48820(8) 0.54074(5) 0.34336(5) 0.02092(15) Uani 1 1 d .
C122 C 0.55220(10) 0.50907(6) 0.29561(6) 0.02724(19) Uani 1 1 d .
H122 H 0.6164 0.5364 0.2828 0.033 Uiso 1 1 calc R
C123 C 0.52194(13) 0.43791(7) 0.26701(7) 0.0369(3) Uani 1 1 d .
H123 H 0.5654 0.4168 0.2346 0.044 Uiso 1 1 calc R
C124 C 0.42790(13) 0.39735(7) 0.28561(9) 0.0422(3) Uani 1 1 d .
H124 H 0.4056 0.3495 0.2648 0.051 Uiso 1 1 calc R
C125 C 0.36729(12) 0.42714(7) 0.33458(9) 0.0395(3) Uani 1 1 d .
H125 H 0.305 0.3989 0.3484 0.047 Uiso 1 1 calc R
C126 C 0.39729(10) 0.49852(6) 0.36367(7) 0.0287(2) Uani 1 1 d .
H126 H 0.3556 0.5185 0.3975 0.034 Uiso 1 1 calc R
C131 C 0.67183(8) 0.62289(5) 0.42434(5) 0.01806(14) Uani 1 1 d .
C132 C 0.76312(8) 0.67572(5) 0.42575(5) 0.01860(14) Uani 1 1 d .
H132 H 0.7508 0.72 0.3975 0.022 Uiso 1 1 calc R
C133 C 0.87253(8) 0.66387(6) 0.46843(5) 0.02346(17) Uani 1 1 d .
H133 H 0.9337 0.7004 0.4695 0.028 Uiso 1 1 calc R
C134 C 0.89212(9) 0.59897(7) 0.50925(6) 0.02746(19) Uani 1 1 d .
H134 H 0.9662 0.5914 0.5386 0.033 Uiso 1 1 calc R
C135 C 0.80248(10) 0.54494(7) 0.50691(6) 0.0283(2) Uani 1 1 d .
H135 H 0.8161 0.5 0.5341 0.034 Uiso 1 1 calc R
C136 C 0.69328(9) 0.55667(6) 0.46492(6) 0.02420(17) Uani 1 1 d .
H136 H 0.6327 0.5197 0.4636 0.029 Uiso 1 1 calc R
P2 P 0.518859(19) 0.834562(13) 0.327493(11) 0.01509(4) Uani 1 1 d .
C211 C 0.40643(8) 0.87435(5) 0.37250(5) 0.01842(14) Uani 1 1 d .
C212 C 0.29707(9) 0.83917(6) 0.36876(6) 0.02328(17) Uani 1 1 d .
H212 H 0.2813 0.793 0.3436 0.028 Uiso 1 1 calc R
C213 C 0.21022(10) 0.87100(7) 0.40161(7) 0.0311(2) Uani 1 1 d .
H213 H 0.1362 0.8462 0.3991 0.037 Uiso 1 1 calc R
C214 C 0.23197(11) 0.93875(7) 0.43778(6) 0.0310(2) Uani 1 1 d .
H214 H 0.1727 0.9607 0.4598 0.037 Uiso 1 1 calc R
C215 C 0.34073(11) 0.97445(7) 0.44177(7) 0.0314(2) Uani 1 1 d .
H215 H 0.3557 1.0209 0.4665 0.038 Uiso 1 1 calc R
C216 C 0.42771(9) 0.94248(6) 0.40969(6) 0.02637(19) Uani 1 1 d .
H216 H 0.5021 0.967 0.413 0.032 Uiso 1 1 calc R
C221 C 0.52731(8) 0.90633(5) 0.25982(5) 0.01977(14) Uani 1 1 d .
C222 C 0.45148(10) 0.96917(6) 0.24981(6) 0.02598(18) Uani 1 1 d .
H222 H 0.3931 0.9756 0.2781 0.031 Uiso 1 1 calc R
C223 C 0.46131(13) 1.02249(7) 0.19828(7) 0.0345(2) Uani 1 1 d .
H223 H 0.4084 1.0644 0.1912 0.041 Uiso 1 1 calc R
C224 C 0.54752(14) 1.01484(7) 0.15741(6) 0.0371(3) Uani 1 1 d .
H224 H 0.5558 1.0525 0.1238 0.045 Uiso 1 1 calc R
C225 C 0.62197(12) 0.95169(7) 0.16594(6) 0.0317(2) Uani 1 1 d .
H225 H 0.6806 0.9459 0.1377 0.038 Uiso 1 1 calc R
C226 C 0.61046(10) 0.89702(6) 0.21584(5) 0.02463(17) Uani 1 1 d .
H226 H 0.6593 0.853 0.2202 0.03 Uiso 1 1 calc R
C231 C 0.65265(7) 0.85321(5) 0.39130(4) 0.01707(13) Uani 1 1 d .
C232 C 0.75679(9) 0.88142(7) 0.37325(5) 0.02565(18) Uani 1 1 d .
H232 H 0.7586 0.8947 0.3265 0.031 Uiso 1 1 calc R
C233 C 0.85803(9) 0.89015(8) 0.42353(6) 0.0308(2) Uani 1 1 d .
H233 H 0.9284 0.9092 0.4107 0.037 Uiso 1 1 calc R
C234 C 0.85681(9) 0.87125(7) 0.49208(6) 0.02668(19) Uani 1 1 d .
H234 H 0.9262 0.8769 0.526 0.032 Uiso 1 1 calc R
C235 C 0.75321(9) 0.84400(6) 0.51074(5) 0.02307(16) Uani 1 1 d .
H235 H 0.7516 0.8315 0.5577 0.028 Uiso 1 1 calc R
C236 C 0.65177(8) 0.83496(5) 0.46084(5) 0.01946(14) Uani 1 1 d .
H236 H 0.5814 0.8163 0.474 0.023 Uiso 1 1 calc R
C1 C 0.65379(7) 0.70997(5) 0.26770(4) 0.01725(13) Uani 1 1 d .
C2 C 0.75327(8) 0.70217(6) 0.25220(5) 0.02196(16) Uani 1 1 d .
C3 C 0.85611(8) 0.68835(6) 0.22726(5) 0.02021(15) Uani 1 1 d .
C31 C 0.96565(9) 0.70846(6) 0.27168(6) 0.02277(16) Uani 1 1 d .
N31 N 1.05137(9) 0.72460(6) 0.30856(6) 0.0327(2) Uani 1 1 d .
C4 C 0.86037(9) 0.65656(7) 0.16283(6) 0.0283(2) Uani 1 1 d .
C41 C 0.75255(11) 0.63475(11) 0.11990(7) 0.0436(4) Uani 1 1 d .
N41 N 0.66288(12) 0.61859(13) 0.08717(8) 0.0683(6) Uani 1 1 d .
C42 C 0.96880(11) 0.64638(9) 0.13825(7) 0.0345(2) Uani 1 1 d .
N42 N 1.05699(11) 0.63976(10) 0.11888(8) 0.0496(3) Uani 1 1 d .
C101 C 0.43457(10) 0.64610(7) 0.17906(5) 0.0282(2) Uani 1 1 d .
H101 H 0.4819 0.6054 0.1674 0.034 Uiso 1 1 calc R
C102 C 0.34343(11) 0.64016(8) 0.21846(6) 0.0324(2) Uani 1 1 d .
H102 H 0.3188 0.5945 0.2377 0.039 Uiso 1 1 calc R
C103 C 0.29468(10) 0.71321(10) 0.22456(7) 0.0408(3) Uani 1 1 d .
H103 H 0.2319 0.7257 0.2482 0.049 Uiso 1 1 calc R
C104 C 0.35821(12) 0.76463(8) 0.18829(8) 0.0412(3) Uani 1 1 d .
H104 H 0.3455 0.818 0.1839 0.049 Uiso 1 1 calc R
C105 C 0.44292(11) 0.72291(8) 0.16010(6) 0.0339(3) Uani 1 1 d .
H105 H 0.4964 0.7431 0.133 0.041 Uiso 1 1 calc R

loop_
_atom_site_aniso_label
_atom_site_aniso_U_11
_atom_site_aniso_U_22
_atom_site_aniso_U_33
_atom_site_aniso_U_23
_atom_site_aniso_U_13
_atom_site_aniso_U_12
Ru 0.01042(3) 0.01777(3) 0.01514(3) -0.00247(2) 0.00168(2) -0.00005(2)
P1 0.01345(8) 0.01595(9) 0.01910(9) -0.00104(7) 0.00423(7) -0.00019(6)
C111 0.0205(4) 0.0183(3) 0.0249(4) 0.0012(3) 0.0099(3) 0.0011(3)
C112 0.0306(5) 0.0317(5) 0.0251(4) -0.0005(4) 0.0112(4) 0.0045(4)
C113 0.0469(7) 0.0455(7) 0.0298(5) 0.0017(5) 0.0204(5) 0.0115(6)
C114 0.0435(7) 0.0373(6) 0.0460(7) 0.0089(5) 0.0308(6) 0.0113(5)
C115 0.0267(5) 0.0339(5) 0.0497(7) 0.0085(5) 0.0222(5) 0.0073(4)
C116 0.0201(4) 0.0279(5) 0.0350(5) 0.0027(4) 0.0119(4) 0.0029(3)
C121 0.0186(3) 0.0174(3) 0.0265(4) -0.0022(3) 0.0033(3) 0.0002(3)
C122 0.0272(4) 0.0234(4) 0.0318(5) -0.0058(4) 0.0069(4) 0.0035(3)
C123 0.0441(7) 0.0275(5) 0.0377(6) -0.0121(5) 0.0032(5) 0.0068(5)
C124 0.0426(7) 0.0236(5) 0.0547(8) -0.0137(5) -0.0069(6) -0.0019(5)
C125 0.0324(6) 0.0231(5) 0.0609(9) -0.0061(5) 0.0027(5) -0.0095(4)
C126 0.0245(4) 0.0205(4) 0.0417(6) -0.0026(4) 0.0076(4) -0.0051(3)
C131 0.0167(3) 0.0188(3) 0.0187(3) 0.0001(3) 0.0030(3) 0.0020(3)
C132 0.0162(3) 0.0189(3) 0.0204(3) -0.0009(3) 0.0023(3) 0.0019(3)
C133 0.0172(3) 0.0248(4) 0.0269(4) -0.0013(3) 0.0000(3) 0.0017(3)
C134 0.0218(4) 0.0317(5) 0.0269(4) 0.0026(4) -0.0011(3) 0.0059(4)
C135 0.0271(4) 0.0284(5) 0.0286(5) 0.0088(4) 0.0027(4) 0.0065(4)
C136 0.0221(4) 0.0230(4) 0.0274(4) 0.0057(3) 0.0043(3) 0.0016(3)
P2 0.01368(8) 0.01638(9) 0.01500(8) -0.00045(7) 0.00195(6) 0.00005(6)
C211 0.0176(3) 0.0185(3) 0.0191(3) -0.0020(3) 0.0031(3) 0.0026(3)
C212 0.0206(4) 0.0217(4) 0.0296(4) -0.0041(3) 0.0100(3) -0.0002(3)
C213 0.0254(4) 0.0299(5) 0.0419(6) -0.0063(4) 0.0169(4) 0.0006(4)
C214 0.0306(5) 0.0321(5) 0.0330(5) -0.0059(4) 0.0130(4) 0.0079(4)
C215 0.0302(5) 0.0295(5) 0.0345(5) -0.0126(4) 0.0058(4) 0.0054(4)
C216 0.0228(4) 0.0246(4) 0.0312(5) -0.0100(4) 0.0033(3) 0.0015(3)
C221 0.0208(4) 0.0195(3) 0.0177(3) 0.0010(3) -0.0001(3) -0.0026(3)
C222 0.0291(5) 0.0199(4) 0.0268(4) 0.0036(3) -0.0011(4) 0.0000(3)
C223 0.0462(7) 0.0214(4) 0.0320(5) 0.0073(4) -0.0041(5) -0.0021(4)
C224 0.0554(8) 0.0282(5) 0.0246(5) 0.0085(4) -0.0015(5) -0.0141(5)
C225 0.0396(6) 0.0345(5) 0.0206(4) 0.0033(4) 0.0047(4) -0.0134(5)
C226 0.0270(4) 0.0280(4) 0.0189(4) 0.0024(3) 0.0041(3) -0.0048(3)
C231 0.0155(3) 0.0184(3) 0.0168(3) -0.0009(3) 0.0013(2) -0.0001(3)
C232 0.0181(4) 0.0369(5) 0.0211(4) 0.0024(4) 0.0012(3) -0.0053(3)
C233 0.0176(4) 0.0446(6) 0.0285(5) 0.0015(4) -0.0002(3) -0.0068(4)
C234 0.0198(4) 0.0339(5) 0.0237(4) -0.0035(4) -0.0034(3) 0.0010(3)
C235 0.0219(4) 0.0287(4) 0.0171(3) -0.0021(3) -0.0006(3) 0.0039(3)
C236 0.0185(3) 0.0224(4) 0.0170(3) -0.0007(3) 0.0019(3) 0.0015(3)
C1 0.0137(3) 0.0220(4) 0.0160(3) -0.0017(3) 0.0027(2) 0.0002(3)
C2 0.0151(3) 0.0294(4) 0.0223(4) -0.0009(3) 0.0059(3) 0.0013(3)
C3 0.0137(3) 0.0244(4) 0.0235(4) 0.0013(3) 0.0058(3) 0.0013(3)
C31 0.0161(3) 0.0235(4) 0.0297(5) 0.0009(3) 0.0068(3) 0.0008(3)
N31 0.0196(4) 0.0345(5) 0.0429(6) -0.0028(4) 0.0023(4) -0.0033(3)
C4 0.0171(4) 0.0425(6) 0.0268(4) -0.0050(4) 0.0086(3) 0.0014(4)
C41 0.0248(5) 0.0763(11) 0.0308(6) -0.0187(6) 0.0082(4) 0.0004(6)
N41 0.0287(6) 0.1310(17) 0.0448(7) -0.0410(9) 0.0049(5) -0.0034(8)
C42 0.0247(5) 0.0496(7) 0.0319(5) -0.0077(5) 0.0125(4) 0.0021(5)
N42 0.0305(5) 0.0744(10) 0.0490(7) -0.0152(7) 0.0212(5) 0.0010(6)
C101 0.0265(4) 0.0346(5) 0.0205(4) -0.0108(4) -0.0041(3) 0.0043(4)
C102 0.0309(5) 0.0389(6) 0.0239(4) -0.0009(4) -0.0046(4) -0.0171(4)
C103 0.0121(4) 0.0713(10) 0.0368(6) -0.0255(6) -0.0014(4) 0.0017(4)
C104 0.0364(6) 0.0271(5) 0.0481(7) -0.0055(5) -0.0256(5) 0.0070(4)
C105 0.0275(5) 0.0530(7) 0.0181(4) 0.0065(4) -0.0045(3) -0.0117(5)

loop_
_atom_type_symbol
_atom_type_description
_atom_type_scat_dispersion_real
_atom_type_scat_dispersion_imag
_atom_type_scat_source
C C 0.0033 0.0016 'International Tables Vol C Tables 4.2.6.8 and 6.1.1.4'
H H 0 0 'International Tables Vol C Tables 4.2.6.8 and 6.1.1.4'
N N 0.0061 0.0033 'International Tables Vol C Tables 4.2.6.8 and 6.1.1.4'
Ru Ru -1.2594 0.8363 'International Tables Vol C Tables 4.2.6.8 and 6.1.1.4'
P P 0.1023 0.0942 'International Tables Vol C Tables 4.2.6.8 and 6.1.1.4'

loop_
_geom_angle_atom_site_label_1
_geom_angle_atom_site_label_2
_geom_angle_atom_site_label_3
_geom_angle
C1 Ru C105 89.56(4)
C1 Ru C104 120.41(5)
C105 Ru C104 36.76(6)
C1 Ru C101 92.37(4)
C105 Ru C101 36.66(5)
C104 Ru C101 61.11(5)
C1 Ru C102 125.46(5)
C105 Ru C102 60.73(4)
C104 Ru C102 60.62(5)
C101 Ru C102 36.32(5)
C1 Ru C103 150.13(4)
C105 Ru C103 61.23(5)
C104 Ru C103 36.77(6)
C101 Ru C103 60.87(4)
C102 Ru C103 36.06(5)
C1 Ru P2 91.04(3)
C105 Ru P2 113.10(4)
C104 Ru P2 91.29(3)
C101 Ru P2 149.48(3)
C102 Ru P2 141.17(4)
C103 Ru P2 105.51(4)
C1 Ru P1 89.98(3)
C105 Ru P1 147.06(4)
C104 Ru P1 147.56(5)
C101 Ru P1 110.48(3)
C102 Ru P1 93.55(3)
C103 Ru P1 110.84(5)
P2 Ru P1 99.839(9)
C111 P1 C131 103.36(4)
C111 P1 C121 103.16(4)
C131 P1 C121 99.56(4)
C111 P1 Ru 116.92(3)
C131 P1 Ru 123.51(3)
C121 P1 Ru 107.29(3)
C112 C111 C116 118.69(9)
C112 C111 P1 123.48(8)
C116 C111 P1 117.82(8)
C111 C112 C113 120.17(12)
C111 C112 H112 119.9
C113 C112 H112 119.9
C114 C113 C112 120.47(13)
C114 C113 H113 119.8
C112 C113 H113 119.8
C115 C114 C113 119.87(11)
C115 C114 H114 120.1
C113 C114 H114 120.1
C114 C115 C116 119.92(12)
C114 C115 H115 120
C116 C115 H115 120
C115 C116 C111 120.88(12)
C115 C116 H116 119.6
C111 C116 H116 119.6
C126 C121 C122 119.12(9)
C126 C121 P1 123.31(8)
C122 C121 P1 117.49(8)
C123 C122 C121 120.16(11)
C123 C122 H122 119.9
C121 C122 H122 119.9
C122 C123 C124 120.29(12)
C122 C123 H123 119.9
C124 C123 H123 119.9
C125 C124 C123 119.73(11)
C125 C124 H124 120.1
C123 C124 H124 120.1
C124 C125 C126 120.30(12)
C124 C125 H125 119.8
C126 C125 H125 119.8
C125 C126 C121 120.30(12)
C125 C126 H126 119.8
C121 C126 H126 119.8
C132 C131 C136 118.78(8)
C132 C131 P1 121.77(7)
C136 C131 P1 119.43(7)
C131 C132 C133 120.44(9)
C131 C132 H132 119.8
C133 C132 H132 119.8
C134 C133 C132 120.31(10)
C134 C133 H133 119.8
C132 C133 H133 119.8
C133 C134 C135 119.69(9)
C133 C134 H134 120.2
C135 C134 H134 120.2
C136 C135 C134 120.22(10)
C136 C135 H135 119.9
C134 C135 H135 119.9
C135 C136 C131 120.52(10)
C135 C136 H136 119.7
C131 C136 H136 119.7
C211 P2 C231 100.50(4)
C211 P2 C221 102.54(4)
C231 P2 C221 102.98(4)
C211 P2 Ru 119.87(3)
C231 P2 Ru 120.09(3)
C221 P2 Ru 108.41(3)
C212 C211 C216 118.71(9)
C212 C211 P2 120.95(7)
C216 C211 P2 120.30(7)
C211 C212 C213 120.72(10)
C211 C212 H212 119.6
C213 C212 H212 119.6
C214 C213 C212 120.03(11)
C214 C213 H213 120
C212 C213 H213 120
C213 C214 C215 119.76(10)
C213 C214 H214 120.1
C215 C214 H214 120.1
C214 C215 C216 120.30(10)
C214 C215 H215 119.9
C216 C215 H215 119.9
C215 C216 C211 120.47(10)
C215 C216 H216 119.8
C211 C216 H216 119.8
C222 C221 C226 118.70(9)
C222 C221 P2 121.98(8)
C226 C221 P2 119.30(7)
C223 C222 C221 120.19(11)
C223 C222 H222 119.9
C221 C222 H222 119.9
C224 C223 C222 120.68(12)
C224 C223 H223 119.7
C222 C223 H223 119.7
C223 C224 C225 119.64(10)
C223 C224 H224 120.2
C225 C224 H224 120.2
C224 C225 C226 120.03(12)
C224 C225 H225 120
C226 C225 H225 120
C225 C226 C221 120.63(11)
C225 C226 H226 119.7
C221 C226 H226 119.7
C232 C231 C236 118.70(8)
C232 C231 P2 122.95(7)
C236 C231 P2 118.28(7)
C233 C232 C231 120.37(10)
C233 C232 H232 119.8
C231 C232 H232 119.8
C234 C233 C232 120.59(10)
C234 C233 H233 119.7
C232 C233 H233 119.7
C233 C234 C235 119.50(9)
C233 C234 H234 120.3
C235 C234 H234 120.3
C234 C235 C236 120.29(9)
C234 C235 H235 119.9
C236 C235 H235 119.9
C235 C236 C231 120.55(9)
C235 C236 H236 119.7
C231 C236 H236 119.7
C2 C1 Ru 169.82(8)
C1 C2 C3 172.31(11)
C2 C3 C4 124.25(9)
C2 C3 C31 117.05(9)
C4 C3 C31 118.69(8)
N31 C31 C3 178.16(12)
C3 C4 C41 118.64(9)
C3 C4 C42 122.06(10)
C41 C4 C42 119.29(10)
N41 C41 C4 177.10(14)
N42 C42 C4 178.50(17)
C105 C101 C102 107.90(11)
C105 C101 Ru 70.92(6)
C102 C101 Ru 73.10(6)
C105 C101 H101 126.1
C102 C101 H101 126.1
Ru C101 H101 121.6
C101 C102 C103 108.85(11)
C101 C102 Ru 70.58(6)
C103 C102 Ru 72.31(6)
C101 C102 H102 125.6
C103 C102 H102 125.6
Ru C102 H102 123.2
C102 C103 C104 106.66(11)
C102 C103 Ru 71.63(6)
C104 C103 Ru 69.65(6)
C102 C103 H103 126.7
C104 C103 H103 126.7
Ru C103 H103 123.7
C105 C104 C103 108.44(11)
C105 C104 Ru 71.27(6)
C103 C104 Ru 73.58(7)
C105 C104 H104 125.8
C103 C104 H104 125.8
Ru C104 H104 121.1
C101 C105 C104 108.14(11)
C101 C105 Ru 72.42(6)
C104 C105 Ru 71.97(7)
C101 C105 H105 125.9
C104 C105 H105 125.9
Ru C105 H105 121.4

loop_
_geom_bond_atom_site_label_1
_geom_bond_atom_site_label_2
_geom_bond_distance
Ru C1 1.9200(9)
Ru C105 2.2271(11)
Ru C104 2.2362(11)
Ru C101 2.2464(10)
Ru C102 2.2790(10)
Ru C103 2.2877(11)
Ru P2 2.3155(2)
Ru P1 2.3211(3)
P1 C111 1.8338(9)
P1 C131 1.8380(9)
P1 C121 1.8384(10)
C111 C112 1.3947(15)
C111 C116 1.4035(14)
C112 C113 1.3996(16)
C112 H112 0.95
C113 C114 1.389(2)
C113 H113 0.95
C114 C115 1.385(2)
C114 H114 0.95
C115 C116 1.3939(15)
C115 H115 0.95
C116 H116 0.95
C121 C126 1.3954(14)
C121 C122 1.4036(14)
C122 C123 1.3887(16)
C122 H122 0.95
C123 C124 1.396(2)
C123 H123 0.95
C124 C125 1.384(2)
C124 H124 0.95
C125 C126 1.3953(16)
C125 H125 0.95
C126 H126 0.95
C131 C132 1.3974(13)
C131 C136 1.4062(13)
C132 C133 1.3984(13)
C132 H132 0.95
C133 C134 1.3882(15)
C133 H133 0.95
C134 C135 1.3958(17)
C134 H134 0.95
C135 C136 1.3903(15)
C135 H135 0.95
C136 H136 0.95
P2 C211 1.8273(9)
P2 C231 1.8334(9)
P2 C221 1.8448(9)
C211 C212 1.3913(13)
C211 C216 1.4002(14)
C212 C213 1.3967(14)
C212 H212 0.95
C213 C214 1.3853(17)
C213 H213 0.95
C214 C215 1.3887(18)
C214 H214 0.95
C215 C216 1.3901(15)
C215 H215 0.95
C216 H216 0.95
C221 C222 1.3988(14)
C221 C226 1.4051(14)
C222 C223 1.3965(16)
C222 H222 0.95
C223 C224 1.386(2)
C223 H223 0.95
C224 C225 1.393(2)
C224 H224 0.95
C225 C226 1.3938(15)
C225 H225 0.95
C226 H226 0.95
C231 C232 1.3976(13)
C231 C236 1.4023(13)
C232 C233 1.3951(15)
C232 H232 0.95
C233 C234 1.3868(16)
C233 H233 0.95
C234 C235 1.3911(15)
C234 H234 0.95
C235 C236 1.3932(13)
C235 H235 0.95
C236 H236 0.95
C1 C2 1.2417(12)
C2 C3 1.3783(13)
C3 C4 1.3897(15)
C3 C31 1.4434(14)
C31 N31 1.1506(14)
C4 C41 1.4230(17)
C4 C42 1.4248(15)
C41 N41 1.1499(18)
C42 N42 1.1494(15)
C101 C105 1.4070(18)
C101 C102 1.4109(18)
C101 H101 0.95
C102 C103 1.413(2)
C102 H102 0.95
C103 C104 1.428(2)
C103 H103 0.95
C104 C105 1.407(2)
C104 H104 0.95
C105 H105 0.95
